data_9000507
loop_
_publ_author_name
'Fang, J. H.'
'Robinson, P. D.'

_publ_section_title
;
 Alunogen, Al2(H2O)12(SO4)3.5H2O: Its atomic arrangement and water content
;
_journal_name_full 'American Mineralogist'
_journal_page_first 311
_journal_page_last 317
_journal_volume 61
_journal_year 1976
_chemical_formula_sum 'Al2 H34 O29 S3'
_chemical_name_mineral Alunogen
_space_group_IT_number 2
_symmetry_space_group_name_Hall '-P 1'
_symmetry_space_group_name_H-M 'P -1'
_cell_angle_alpha 89.67
_cell_angle_beta 97.34
_cell_angle_gamma 91.53
_cell_formula_units_Z 2
_cell_length_a 7.420
_cell_length_b 26.970
_cell_length_c 6.062
_cell_volume 1202.739
_exptl_crystal_density_diffrn 1.790
_cod_depositor_comments
;

2017-09-05
Z value inserted to be consistent with given formula
Water oxygen renamed so they are recognized as oxygen
                 miguel
;
_cod_original_cell_volume 1202.738
_cod_original_formula_sum 'S3 Al2 O29 H34'
_cod_database_code 9000507

loop_
_symmetry_equiv_pos_as_xyz
x,y,z
-x,-y,-z

loop_
_atom_site_label
_atom_site_fract_x
_atom_site_fract_y
_atom_site_fract_z
_atom_site_U_iso_or_equiv
_atom_site_type_symbol
_atom_site_attached_hydrogens
S1 0.23270 0.93900 0.48130 0.01849 S 0
S2 0.24240 0.56070 0.48590 0.01558 S 0
S3 0.63340 0.74700 0.47400 0.03217 S 0
Al1 0.28030 0.09860 0.00120 0.01608 Al 0
Al2 0.73670 0.59950 0.00290 0.01507 Al 0
O1 0.37400 0.90430 0.44800 0.03546 O 0
O2 0.69700 0.02580 0.34000 0.02913 O 0
O3 0.92800 0.08860 0.45700 0.02913 O 0
O4 0.17500 0.96560 0.27100 0.03166 O 0
O5 0.69300 0.47380 0.33600 0.02913 O 0
O6 0.39100 0.59550 0.44700 0.02660 O 0
O7 0.90800 0.41140 0.44600 0.02533 O 0
O8 0.17400 0.53360 0.27900 0.02786 O 0
O9 0.23200 0.28140 0.38700 0.06079 O 0
O10 0.60400 0.72680 0.24900 0.04686 O 0
O11 0.70300 0.79810 0.46600 0.05319 O 0
O12 0.54300 0.25280 0.43700 0.08359 O 0
O21 0.81200 0.84150 0.11300 0.02913 O 0
O22 0.33400 0.12540 0.28900 0.02406 O 0
O23 0.37400 0.03790 0.11200 0.02280 O 0
O24 0.77100 0.93040 0.28500 0.02026 O 0
O25 0.48200 0.88290 0.05300 0.02406 O 0
O26 0.04600 0.07740 0.06200 0.02533 O 0
O27 0.82800 0.66030 0.12800 0.02533 O 0
O28 0.30300 0.37250 0.28200 0.02153 O 0
O29 0.02700 0.41790 0.04700 0.02533 O 0
O30 0.77700 0.56960 0.28700 0.01900 O 0
O31 0.49700 0.61450 0.05200 0.02153 O 0
O32 0.36100 0.46220 0.12100 0.01900 O 0
O41 0.70900 0.32490 0.20100 0.05573 O 0
O42 0.61100 0.21010 0.04300 0.07472 O 0
O43 0.00200 0.21640 0.10100 0.08992 O 0
O44 0.15200 0.69650 0.22900 0.09626 O 0
O45 0.14800 0.79700 0.43400 0.07852 O 0

loop_
_cod_changelog_entry_id
_cod_changelog_entry_author
_cod_changelog_entry_date
_cod_changelog_entry_text
1
;cod-tools version 3.8.0
Id: cif_guess_AMCSD_atom_types 9581 2023-05-17 12:35:41Z saulius
;
2023-05-18T11:36:20+03:00
;Derived atom types and hydrogen counts
from atom names that follow the AMCSD naming convention
(Wat == water, O-H == hydroxyl).
;

_database_code_amcsd 0000518
